data_4127657
loop_
_publ_author_name
'Zeng, Hong'
'Liu, Peiren'
'Feng, Guoqin'
'Huang, Feihe'

_publ_section_title
;
 \p-Metalated [1<sub>5</sub>]Paracyclophanes: Synthesis and Binding to
 Oxo-Anions via Anion-\p Interactions.
;
_journal_issue 41
_journal_name_full 'Journal of the American Chemical Society'
_journal_page_first 16501
_journal_page_last 16511
_journal_paper_doi 10.1021/jacs.9b09582
_journal_volume 141
_journal_year 2019
_chemical_formula_moiety 'C65 H72 Ru3, 6(C F3 O3 S)'
_chemical_formula_sum 'C71 H72 F18 O18 Ru3 S6'
_chemical_formula_weight 2050.85
_space_group_crystal_system orthorhombic
_space_group_IT_number 62
_space_group_name_Hall '-P 2ac 2n'
_space_group_name_H-M_alt 'P n m a'
_symmetry_space_group_name_Hall '-P 2ac 2n'
_symmetry_space_group_name_H-M 'P n m a'
_atom_sites_solution_hydrogens geom
_atom_sites_solution_primary dual
_audit_creation_date 2019-03-28
_audit_creation_method
;
Olex2 1.2
(compiled 2018.05.29 svn.r3508 for OlexSys, GUI svn.r5506)
;
_cell_angle_alpha 90
_cell_angle_beta 90
_cell_angle_gamma 90
_cell_formula_units_Z 4
_cell_length_a 16.4023(4)
_cell_length_b 22.4936(6)
_cell_length_c 24.4550(6)
_cell_measurement_reflns_used 9539
_cell_measurement_temperature 170(2)
_cell_measurement_theta_max 54.96
_cell_measurement_theta_min 3.30
_cell_volume 9022.6(4)
_computing_cell_refinement 'SAINT v8.37A (Bruker, 2015)'
_computing_data_reduction 'SAINT v8.37A (Bruker, 2015)'
_computing_molecular_graphics 'Olex2 (Dolomanov et al., 2009)'
_computing_publication_material 'Olex2 (Dolomanov et al., 2009)'
_computing_structure_refinement 'ShelXL (Sheldrick, 2015)'
_computing_structure_solution 'ShelXT (Sheldrick, 2015)'
_diffrn_ambient_temperature 170.01
_diffrn_measured_fraction_theta_full 0.999
_diffrn_measured_fraction_theta_max 0.998
_diffrn_measurement_device_type 'Bruker D8 Venture'
_diffrn_measurement_method '\f and \w scans'
_diffrn_radiation_type GaK\a
_diffrn_radiation_wavelength 1.34139
_diffrn_reflns_av_R_equivalents 0.0488
_diffrn_reflns_av_unetI/netI 0.0224
_diffrn_reflns_Laue_measured_fraction_full 0.999
_diffrn_reflns_Laue_measured_fraction_max 0.998
_diffrn_reflns_limit_h_max 19
_diffrn_reflns_limit_h_min -20
_diffrn_reflns_limit_k_max 27
_diffrn_reflns_limit_k_min -25
_diffrn_reflns_limit_l_max 29
_diffrn_reflns_limit_l_min -29
_diffrn_reflns_number 98233
_diffrn_reflns_point_group_measured_fraction_full 0.999
_diffrn_reflns_point_group_measured_fraction_max 0.998
_diffrn_reflns_theta_full 53.594
_diffrn_reflns_theta_max 55.005
_diffrn_reflns_theta_min 2.822
_diffrn_standards_number 0
_exptl_absorpt_coefficient_mu 4.079
_exptl_absorpt_correction_T_max 0.7508
_exptl_absorpt_correction_T_min 0.5499
_exptl_absorpt_correction_type multi-scan
_exptl_absorpt_process_details
'SADABS-2016/2 (Bruker,2016/2) was used for absorption correction. wR2(int) was 0.1311 before and 0.0648 after correction. The Ratio of minimum to maximum transmission is 0.7324. The \l/2 correction factor is Not present.'
_exptl_crystal_colour colourless
_exptl_crystal_density_diffrn 1.510
_exptl_crystal_description block
_exptl_crystal_F_000 4128
_exptl_crystal_size_max 0.12
_exptl_crystal_size_mid 0.1
_exptl_crystal_size_min 0.06
_refine_diff_density_max 2.531
_refine_diff_density_min -1.990
_refine_diff_density_rms 0.124
_refine_ls_extinction_method none
_refine_ls_goodness_of_fit_ref 1.032
_refine_ls_hydrogen_treatment constr
_refine_ls_matrix_type fullcycle
_refine_ls_number_parameters 562
_refine_ls_number_reflns 8814
_refine_ls_number_restraints 28
_refine_ls_restrained_S_all 1.098
_refine_ls_R_factor_all 0.0729
_refine_ls_R_factor_gt 0.0662
_refine_ls_shift/su_max 0.000
_refine_ls_shift/su_mean 0.000
_refine_ls_structure_factor_coef Fsqd
_refine_ls_weighting_details 'w=1/[\s^2^(Fo^2^)+(0.1182P)^2^+33.5165P] where P=(Fo^2^+2Fc^2^)/3'
_refine_ls_weighting_scheme calc
_refine_ls_wR_factor_gt 0.1924
_refine_ls_wR_factor_ref 0.1994
_reflns_Friedel_coverage 0.000
_reflns_number_gt 7683
_reflns_number_total 8814
_reflns_threshold_expression 'I > 2\s(I)'
_cod_data_source_file ja9b09582_si_002.cif
_cod_data_source_block mj19183_0m
_cod_database_code 4127657
_shelx_shelxl_version_number 2016/6
_shelx_space_group_comment
;
The symmetry employed for this shelxl refinement is uniquely defined
by the following loop, which should always be used as a source of
symmetry information in preference to the above space-group names.
They are only intended as comments.
;
_shelx_estimated_absorpt_t_max 0.792
_shelx_estimated_absorpt_t_min 0.640
_olex2_refinement_description
;
1. Fixed Uiso
 At 1.2 times of:
  All C(H) groups, All C(H,H) groups
 At 1.5 times of:
  All C(H,H,H) groups
2. Restrained distances
 O6-O7
 2.8 with sigma of 0.02
 C34-C35 = C34-C36
 1.52 with sigma of 0.02
 O7_$1-O7 \\sim O7-O6
 with sigma of 0.02
3. Uiso/Uaniso restraints and constraints
S3 \\sim O6 \\sim O7: within 2A with sigma of 0.01 and sigma for terminal atoms
of 0.02
C34 \\sim C35 \\sim C36: within 2A with sigma of 0.01 and sigma for terminal
atoms of 0.02
4. Others
 Fixed Sof: H29A(0.5) H29B(0.5) H29C(0.5) C34(0.5) H34(0.5) C35(0.5) H35A(0.5)
 H35B(0.5) H35C(0.5) C36(0.5) H36A(0.5) H36B(0.5) H36C(0.5)
5.a Ternary CH refined with riding coordinates:
 C15(H15), C27(H27), C28(H28), C31(H31), C32(H32), C34(H34)
5.b Secondary CH2 refined with riding coordinates:
 C7(H7A,H7B), C18(H18A,H18B), C25(H25A,H25B)
5.c Aromatic/amide H refined with riding coordinates:
 C1(H1), C2(H2), C4(H4), C5(H5), C9(H9), C10(H10), C12(H12), C13(H13),
 C20(H20), C21(H21), C23(H23), C24(H24)
5.d Idealised Me refined as rotating group:
 C14(H14A,H14B,H14C), C16(H16A,H16B,H16C), C17(H17A,H17B,H17C), C29(H29A,H29B,
 H29C), C35(H35A,H35B,H35C), C36(H36A,H36B,H36C)
;
_olex2_submission_special_instructions 'No special instructions were received'

loop_
_space_group_symop_operation_xyz
'x, y, z'
'-x+1/2, -y, z+1/2'
'-x, y+1/2, -z'
'x+1/2, -y+1/2, -z+1/2'
'-x, -y, -z'
'x-1/2, y, -z-1/2'
'x, -y-1/2, z'
'-x-1/2, y-1/2, z-1/2'

loop_
_atom_site_label
_atom_site_type_symbol
_atom_site_fract_x
_atom_site_fract_y
_atom_site_fract_z
_atom_site_U_iso_or_equiv
_atom_site_adp_type
_atom_site_occupancy
_atom_site_site_symmetry_order
_atom_site_calc_flag
_atom_site_refinement_flags_posn
_atom_site_refinement_flags_adp
_atom_site_refinement_flags_occupancy
_atom_site_disorder_assembly
_atom_site_disorder_group
Ru1 Ru 0.759090 0.898650 0.304120 0.03610(15) Uani 1 1 d . . . . .
Ru2 Ru 0.342630 0.750000 0.623770 0.03937(18) Uani 1 2 d S T P D .
C1 C 0.653800 0.837250 0.290410 0.0413(11) Uani 1 1 d . . . . .
H1 H 0.629128 0.824047 0.257429 0.050 Uiso 1 1 calc R . . . .
C2 C 0.625020 0.888920 0.316280 0.0459(12) Uani 1 1 d . . . . .
H2 H 0.582188 0.911077 0.299897 0.055 Uiso 1 1 calc R . . . .
C3 C 0.658820 0.908410 0.366280 0.0443(13) Uani 1 1 d . . . . .
C4 C 0.724000 0.875970 0.388830 0.0440(12) Uani 1 1 d . . . . .
H4 H 0.747815 0.888750 0.422233 0.053 Uiso 1 1 calc R . . . .
C5 C 0.754690 0.824460 0.362430 0.0419(12) Uani 1 1 d . . . . .
H5 H 0.799098 0.803224 0.377935 0.050 Uiso 1 1 calc R . . . .
C6 C 0.719190 0.804880 0.313200 0.0387(11) Uani 1 1 d . . . . .
C7 C 0.751790 0.750000 0.284350 0.0413(17) Uani 1 2 d S T P . .
H7A H 0.734131 0.749999 0.245639 0.050 Uiso 1 2 calc RS T P . .
H7B H 0.812131 0.750001 0.285286 0.050 Uiso 1 2 calc RS T P . .
C8 C 0.884750 0.933500 0.317810 0.0532(14) Uani 1 1 d . . . . .
C9 C 0.886390 0.892650 0.274140 0.0481(13) Uani 1 1 d . . . . .
H9 H 0.922495 0.859667 0.275657 0.058 Uiso 1 1 calc R . . . .
C10 C 0.835360 0.899900 0.228240 0.0467(13) Uani 1 1 d . . . . .
H10 H 0.837816 0.871997 0.199125 0.056 Uiso 1 1 calc R . . . .
C11 C 0.780070 0.948730 0.225090 0.0509(14) Uani 1 1 d . . . . .
C12 C 0.777750 0.988580 0.269740 0.0551(15) Uani 1 1 d . . . . .
H12 H 0.740696 1.021025 0.268838 0.066 Uiso 1 1 calc R . . . .
C13 C 0.828660 0.981520 0.315330 0.0566(16) Uani 1 1 d . . . . .
H13 H 0.825618 1.009024 0.344740 0.068 Uiso 1 1 calc R . . . .
C14 C 0.938240 0.924290 0.366870 0.071(2) Uani 1 1 d . . . . .
H14A H 0.908778 0.936300 0.399936 0.107 Uiso 1 1 calc GR . . . .
H14B H 0.987734 0.948354 0.363125 0.107 Uiso 1 1 calc GR . . . .
H14C H 0.953139 0.882202 0.369586 0.107 Uiso 1 1 calc GR . . . .
C15 C 0.728290 0.958520 0.175300 0.075(2) Uani 1 1 d . . . . .
H15 H 0.681795 0.984565 0.186513 0.091 Uiso 1 1 calc R . . . .
C16 C 0.692920 0.904240 0.151020 0.121(4) Uani 1 1 d . . . . .
H16A H 0.736779 0.878942 0.136911 0.182 Uiso 1 1 calc GR . . . .
H16B H 0.656269 0.915233 0.121030 0.182 Uiso 1 1 calc GR . . . .
H16C H 0.662234 0.882516 0.179003 0.182 Uiso 1 1 calc GR . . . .
C17 C 0.778530 0.993220 0.133910 0.137(5) Uani 1 1 d . . . . .
H17A H 0.836416 0.990489 0.143511 0.205 Uiso 1 1 calc GR . . . .
H17B H 0.761570 1.034995 0.134209 0.205 Uiso 1 1 calc GR . . . .
H17C H 0.769978 0.976537 0.097338 0.205 Uiso 1 1 calc GR . . . .
C18 C 0.626300 0.962720 0.395160 0.0564(15) Uani 1 1 d . . . . .
H18A H 0.595246 0.987834 0.369249 0.068 Uiso 1 1 calc R . . . .
H18B H 0.671883 0.986537 0.410134 0.068 Uiso 1 1 calc R . . . .
C19 C 0.571080 0.941750 0.441160 0.0519(15) Uani 1 1 d . . . . .
C20 C 0.597350 0.940160 0.494450 0.0611(16) Uani 1 1 d . . . . .
H20 H 0.651133 0.952681 0.503121 0.073 Uiso 1 1 calc R . . . .
C21 C 0.545760 0.920320 0.535980 0.0598(16) Uani 1 1 d . . . . .
H21 H 0.564948 0.918879 0.572609 0.072 Uiso 1 1 calc R . . . .
C22 C 0.466820 0.902720 0.524200 0.0489(14) Uani 1 1 d . . . . .
C23 C 0.441160 0.904040 0.471360 0.0619(17) Uani 1 1 d . . . . .
H23 H 0.387203 0.891746 0.462903 0.074 Uiso 1 1 calc R . . . .
C24 C 0.492370 0.923070 0.429240 0.0609(16) Uani 1 1 d . . . . .
H24 H 0.473416 0.923237 0.392532 0.073 Uiso 1 1 calc R . . . .
C25 C 0.410840 0.880620 0.570150 0.0542(15) Uani 1 1 d . . . . .
H25A H 0.430887 0.895285 0.605872 0.065 Uiso 1 1 calc R . . . .
H25B H 0.354917 0.896012 0.564533 0.065 Uiso 1 1 calc R . . . .
C26 C 0.409890 0.813680 0.569940 0.0464(12) Uani 1 1 d . . . . .
C27 C 0.353320 0.781310 0.538310 0.0451(12) Uani 1 1 d . . . . .
H27 H 0.306327 0.802836 0.521380 0.054 Uiso 1 1 calc R . . . .
C28 C 0.466280 0.781850 0.602180 0.0504(13) Uani 1 1 d . . . . .
H28 H 0.499178 0.803582 0.630210 0.060 Uiso 1 1 calc R . . . .
C29 C 0.421510 0.750000 0.750430 0.098(4) Uani 1 2 d S T P . .
H29A H 0.435190 0.709065 0.760630 0.146 Uiso 0.5 1 calc GR . . A -1
H29B H 0.411414 0.773414 0.783540 0.146 Uiso 0.5 1 calc GR . . B -1
H29C H 0.466963 0.767521 0.730015 0.146 Uiso 0.5 1 calc GR . . C -1
C30 C 0.344530 0.750000 0.714490 0.053(2) Uani 1 2 d S T P . .
C31 C 0.311180 0.803500 0.696050 0.0566(15) Uani 1 1 d . . . . .
H31 H 0.341412 0.841371 0.702948 0.068 Uiso 1 1 calc R . . . .
C32 C 0.244690 0.804240 0.661630 0.0616(18) Uani 1 1 d . . . . .
H32 H 0.228247 0.842496 0.643957 0.074 Uiso 1 1 calc R . . . .
C33 C 0.208800 0.750000 0.643220 0.069(3) Uani 1 2 d S T P . .
C34 C 0.134880 0.770500 0.607860 0.065(4) Uani 0.5 1 d D U . D -1
H34 H 0.144786 0.813096 0.598219 0.078 Uiso 0.5 1 calc R . . E -1
C35 C 0.134200 0.736770 0.555630 0.087(5) Uani 0.5 1 d D U . D -1
H35A H 0.187151 0.740989 0.537478 0.131 Uiso 0.5 1 calc GR . . F -1
H35B H 0.091223 0.752413 0.531798 0.131 Uiso 0.5 1 calc GR . . G -1
H35C H 0.123777 0.694659 0.563162 0.131 Uiso 0.5 1 calc GR . . H -1
C36 C 0.061120 0.769130 0.642130 0.091(6) Uani 0.5 1 d D U . D -1
H36A H 0.062611 0.734030 0.665849 0.136 Uiso 0.5 1 calc GR . . I -1
H36B H 0.012732 0.767334 0.618681 0.136 Uiso 0.5 1 calc GR . . J -1
H36C H 0.058914 0.805114 0.664674 0.136 Uiso 0.5 1 calc GR . . K -1
S1 S 0.807650 1.058100 0.466460 0.0709(5) Uani 1 1 d . . . . .
F1 F 0.928950 1.052580 0.534370 0.168(4) Uani 1 1 d . . . . .
F2 F 0.934240 1.127160 0.481070 0.164(4) Uani 1 1 d . . . . .
F3 F 0.962030 1.040570 0.452560 0.1029(17) Uani 1 1 d . . . . .
O1 O 0.765380 1.095620 0.504320 0.132(3) Uani 1 1 d . . . . .
O2 O 0.797460 0.995500 0.472110 0.120(3) Uani 1 1 d . . . . .
O3 O 0.803320 1.078100 0.411780 0.0695(13) Uani 1 1 d . . . . .
C37 C 0.913910 1.070180 0.484570 0.091(3) Uani 1 1 d . . . . .
S2 S 0.513380 0.750000 0.164600 0.0473(4) Uani 1 2 d S T P . .
F4 F 0.644080 0.750000 0.105440 0.131(3) Uani 1 2 d S T P . .
F5 F 0.545560 0.796880 0.070440 0.1104(19) Uani 1 1 d . . . . .
O4 O 0.540980 0.803540 0.189870 0.0708(13) Uani 1 1 d . . . . .
O5 O 0.428500 0.750000 0.150580 0.0613(15) Uani 1 2 d S T P . .
C38 C 0.564920 0.750000 0.098020 0.072(3) Uani 1 2 d S T P . .
S3 S 0.456610 0.750000 0.328990 0.0632(6) Uani 1 2 d S TU P . .
F6 F 0.415690 0.750000 0.430690 0.214(7) Uani 1 2 d S T P . .
F7 F 0.339600 0.704850 0.384900 0.217(5) Uani 1 1 d . . . . .
O6 O 0.539700 0.750000 0.351450 0.165(5) Uani 1 2 d DS TU P . .
O7 O 0.436890 0.800020 0.303350 0.263(6) Uani 1 1 d D U . . .
C39 C 0.382520 0.750000 0.379550 0.066(3) Uani 1 2 d S T P . .
S4 S 0.528170 1.058750 0.272280 0.0947(8) Uani 1 1 d . . . . .
F8 F 0.539850 1.037530 0.171750 0.201(4) Uani 1 1 d . . . . .
F9 F 0.433450 1.087400 0.194440 0.204(5) Uani 1 1 d . . . . .
F10 F 0.551060 1.127880 0.192150 0.169(4) Uani 1 1 d . . . . .
O8 O 0.609360 1.064150 0.284130 0.105(2) Uani 1 1 d . . . . .
O9 O 0.481520 1.105020 0.304960 0.151(4) Uani 1 1 d . . . . .
O10 O 0.496110 1.000870 0.274020 0.165(5) Uani 1 1 d . . . . .
C40 C 0.518330 1.080760 0.202120 0.107(4) Uani 1 1 d . . . . .

loop_
_atom_site_aniso_label
_atom_site_aniso_U_11
_atom_site_aniso_U_22
_atom_site_aniso_U_33
_atom_site_aniso_U_23
_atom_site_aniso_U_13
_atom_site_aniso_U_12
Ru1 0.0462(3) 0.0242(2) 0.0379(2) -0.00002(13) 0.00790(15) -0.00182(14)
Ru2 0.0380(3) 0.0360(3) 0.0441(3) 0.000 0.0046(2) 0.000
C1 0.046(3) 0.030(2) 0.048(3) 0.002(2) 0.005(2) -0.009(2)
C2 0.048(3) 0.030(2) 0.059(3) 0.006(2) 0.007(3) -0.002(2)
C3 0.058(3) 0.027(2) 0.049(3) -0.001(2) 0.023(2) -0.005(2)
C4 0.063(3) 0.032(3) 0.037(3) -0.001(2) 0.012(2) -0.008(2)
C5 0.053(3) 0.027(2) 0.045(3) 0.005(2) 0.006(2) -0.002(2)
C6 0.054(3) 0.023(2) 0.039(2) 0.0037(19) 0.009(2) -0.004(2)
C7 0.060(5) 0.027(3) 0.037(4) 0.000 0.011(3) 0.000
C8 0.053(3) 0.045(3) 0.061(3) -0.006(3) 0.013(3) -0.015(3)
C9 0.046(3) 0.047(3) 0.051(3) 0.000(2) 0.009(2) -0.003(2)
C10 0.058(3) 0.039(3) 0.044(3) 0.001(2) 0.018(3) -0.001(2)
C11 0.062(3) 0.042(3) 0.049(3) 0.014(2) 0.017(3) 0.000(3)
C12 0.069(4) 0.029(3) 0.068(4) 0.010(3) 0.023(3) 0.001(3)
C13 0.071(4) 0.034(3) 0.065(4) -0.008(3) 0.021(3) -0.021(3)
C14 0.060(4) 0.089(5) 0.065(4) -0.017(4) -0.002(3) -0.010(4)
C15 0.095(6) 0.082(5) 0.049(4) 0.020(4) 0.008(4) 0.024(4)
C16 0.133(9) 0.136(9) 0.094(7) 0.061(6) -0.055(7) -0.059(7)
C17 0.219(14) 0.124(9) 0.068(6) 0.043(6) -0.017(7) -0.061(10)
C18 0.072(4) 0.028(3) 0.069(4) -0.004(2) 0.027(3) -0.002(3)
C19 0.068(4) 0.020(2) 0.068(4) -0.008(2) 0.028(3) -0.001(2)
C20 0.065(4) 0.050(3) 0.069(4) -0.009(3) 0.017(3) -0.014(3)
C21 0.071(4) 0.055(4) 0.054(3) -0.006(3) 0.017(3) -0.013(3)
C22 0.066(4) 0.025(2) 0.056(3) -0.008(2) 0.023(3) -0.001(2)
C23 0.062(4) 0.055(4) 0.069(4) -0.005(3) 0.019(3) -0.010(3)
C24 0.068(4) 0.052(3) 0.062(4) -0.004(3) 0.020(3) -0.004(3)
C25 0.068(4) 0.033(3) 0.062(3) -0.006(2) 0.026(3) 0.000(3)
C26 0.047(3) 0.038(3) 0.054(3) -0.004(2) 0.017(2) -0.003(2)
C27 0.046(3) 0.041(3) 0.049(3) -0.001(2) 0.012(2) 0.003(2)
C28 0.036(3) 0.051(3) 0.064(3) -0.004(3) 0.013(2) -0.002(2)
C29 0.081(8) 0.138(12) 0.074(7) 0.000 -0.023(6) 0.000
C30 0.064(5) 0.056(5) 0.039(4) 0.000 -0.007(4) 0.000
C31 0.065(4) 0.051(4) 0.054(3) -0.010(3) 0.019(3) -0.003(3)
C32 0.057(4) 0.071(4) 0.057(4) 0.017(3) 0.023(3) 0.023(3)
C33 0.040(5) 0.123(9) 0.043(4) 0.000 0.013(4) 0.000
C34 0.039(5) 0.086(10) 0.071(7) -0.004(6) 0.005(5) 0.002(5)
C35 0.078(8) 0.104(14) 0.079(8) -0.025(8) -0.019(7) 0.033(8)
C36 0.046(6) 0.138(17) 0.088(9) -0.006(9) 0.010(6) 0.002(7)
S1 0.0739(11) 0.0849(13) 0.0539(9) -0.0030(8) -0.0023(8) 0.0181(10)
F1 0.166(6) 0.260(10) 0.079(3) -0.043(5) -0.054(4) 0.132(7)
F2 0.130(5) 0.100(5) 0.261(9) -0.080(5) -0.096(6) 0.029(4)
F3 0.081(3) 0.109(4) 0.120(4) -0.040(3) -0.007(3) 0.018(3)
O1 0.110(5) 0.219(10) 0.068(4) -0.035(5) -0.005(3) 0.083(6)
O2 0.120(6) 0.108(5) 0.131(6) 0.053(5) 0.001(5) -0.013(4)
O3 0.087(3) 0.066(3) 0.055(3) -0.007(2) -0.009(2) 0.011(3)
C37 0.095(6) 0.084(6) 0.094(6) -0.042(5) -0.033(5) 0.040(5)
S2 0.0469(10) 0.0472(10) 0.0478(10) 0.000 -0.0001(8) 0.000
F4 0.071(5) 0.164(9) 0.158(8) 0.000 0.048(5) 0.000
F5 0.170(5) 0.083(3) 0.079(3) 0.027(3) 0.039(3) 0.008(3)
O4 0.080(3) 0.069(3) 0.063(3) -0.013(2) -0.003(2) -0.018(3)
O5 0.047(3) 0.070(4) 0.066(4) 0.000 -0.007(3) 0.000
C38 0.078(7) 0.068(6) 0.069(6) 0.000 0.020(5) 0.000
S3 0.0548(12) 0.0936(18) 0.0414(11) 0.000 -0.0011(9) 0.000
F6 0.183(11) 0.41(2) 0.048(4) 0.000 0.020(6) 0.000
F7 0.254(10) 0.220(9) 0.177(7) -0.070(7) 0.123(7) -0.141(8)
O6 0.108(8) 0.281(14) 0.106(7) 0.000 0.019(6) 0.000
O7 0.234(10) 0.324(12) 0.232(10) 0.199(9) 0.129(8) 0.168(9)
C39 0.071(6) 0.043(5) 0.085(7) 0.000 0.028(5) 0.000
S4 0.0839(14) 0.0485(10) 0.152(2) -0.0056(11) -0.0471(15) 0.0018(9)
F8 0.264(12) 0.180(9) 0.159(7) -0.049(7) -0.043(8) 0.035(8)
F9 0.233(10) 0.098(5) 0.282(11) 0.050(6) -0.193(9) -0.045(5)
F10 0.212(9) 0.149(7) 0.147(6) 0.025(5) -0.036(6) -0.074(7)
O8 0.080(4) 0.105(5) 0.129(5) -0.003(4) -0.035(4) -0.015(4)
O9 0.149(8) 0.171(9) 0.133(7) -0.039(6) -0.028(6) 0.069(7)
O10 0.181(8) 0.061(4) 0.253(11) 0.043(5) -0.136(8) -0.041(4)
C40 0.152(10) 0.046(4) 0.121(8) -0.009(5) -0.053(7) 0.000(5)

loop_
_atom_type_symbol
_atom_type_description
_atom_type_scat_dispersion_real
_atom_type_scat_dispersion_imag
_atom_type_scat_source
C C 0.0148 0.0070 'International Tables Vol C Tables 4.2.6.8 and 6.1.1.4'
H H 0.0000 0.0000 'International Tables Vol C Tables 4.2.6.8 and 6.1.1.4'
F F 0.0599 0.0411 'International Tables Vol C Tables 4.2.6.8 and 6.1.1.4'
O O 0.0412 0.0250 'International Tables Vol C Tables 4.2.6.8 and 6.1.1.4'
Ru Ru -0.0765 2.5657 'International Tables Vol C Tables 4.2.6.8 and 6.1.1.4'
S S 0.2924 0.4247 'International Tables Vol C Tables 4.2.6.8 and 6.1.1.4'

loop_
_geom_angle_atom_site_label_1
_geom_angle_atom_site_label_2
_geom_angle_atom_site_label_3
_geom_angle
_geom_angle_site_symmetry_1
_geom_angle_site_symmetry_3
C1 Ru1 C3 66.2 . .
C1 Ru1 C10 108.4 . .
C1 Ru1 C11 107.3 . .
C2 Ru1 C1 36.7 . .
C2 Ru1 C3 36.7 . .
C2 Ru1 C8 157.8 . .
C2 Ru1 C10 131.5 . .
C2 Ru1 C11 108.2 . .
C3 Ru1 C11 129.7 . .
C4 Ru1 C1 78.3 . .
C4 Ru1 C2 66.1 . .
C4 Ru1 C3 36.8 . .
C4 Ru1 C6 67.0 . .
C4 Ru1 C8 100.4 . .
C4 Ru1 C9 122.8 . .
C4 Ru1 C10 157.8 . .
C4 Ru1 C11 162.8 . .
C4 Ru1 C12 127.1 . .
C5 Ru1 C1 66.6 . .
C5 Ru1 C2 78.8 . .
C5 Ru1 C3 67.1 . .
C5 Ru1 C4 37.6 . .
C5 Ru1 C6 37.2 . .
C5 Ru1 C8 101.5 . .
C5 Ru1 C9 101.5 . .
C5 Ru1 C10 124.5 . .
C5 Ru1 C11 159.7 . .
C5 Ru1 C12 161.1 . .
C5 Ru1 C13 125.4 . .
C6 Ru1 C1 36.9 . .
C6 Ru1 C2 66.6 . .
C6 Ru1 C3 79.0 . .
C6 Ru1 C8 126.3 . .
C6 Ru1 C10 105.1 . .
C6 Ru1 C11 127.1 . .
C8 Ru1 C1 162.4 . .
C8 Ru1 C3 122.7 . .
C8 Ru1 C10 66.6 . .
C8 Ru1 C11 79.2 . .
C9 Ru1 C1 129.8 . .
C9 Ru1 C2 165.2 . .
C9 Ru1 C3 156.6 . .
C9 Ru1 C6 104.7 . .
C9 Ru1 C8 36.9 . .
C9 Ru1 C10 36.9 . .
C9 Ru1 C11 66.7 . .
C10 Ru1 C3 165.3 . .
C10 Ru1 C11 36.9 . .
C12 Ru1 C1 127.9 . .
C12 Ru1 C2 106.1 . .
C12 Ru1 C3 105.6 . .
C12 Ru1 C6 161.4 . .
C12 Ru1 C8 66.9 . .
C12 Ru1 C9 78.4 . .
C12 Ru1 C10 66.2 . .
C12 Ru1 C11 36.8 . .
C13 Ru1 C1 160.3 . .
C13 Ru1 C2 125.3 . .
C13 Ru1 C3 102.2 . .
C13 Ru1 C4 102.3 . .
C13 Ru1 C6 160.8 . .
C13 Ru1 C8 37.4 . .
C13 Ru1 C9 66.7 . .
C13 Ru1 C10 78.6 . .
C13 Ru1 C11 66.8 . .
C13 Ru1 C12 37.0 . .
C26 Ru2 C26 79.7 . 7_575
C26 Ru2 C33 127.4 7_575 .
C26 Ru2 C33 127.4 . .
C27 Ru2 C26 37.0 7_575 7_575
C27 Ru2 C26 37.0 . .
C27 Ru2 C26 67.0 . 7_575
C27 Ru2 C26 67.0 7_575 .
C27 Ru2 C27 37.1 . 7_575
C27 Ru2 C28 78.8 . 7_575
C27 Ru2 C28 66.4 . .
C27 Ru2 C28 66.4 7_575 7_575
C27 Ru2 C28 78.8 7_575 .
C27 Ru2 C30 160.6 7_575 .
C27 Ru2 C30 160.6 . .
C27 Ru2 C32 106.0 . .
C27 Ru2 C32 128.8 7_575 .
C27 Ru2 C32 106.0 7_575 7_575
C27 Ru2 C32 128.8 . 7_575
C27 Ru2 C33 106.1 . .
C27 Ru2 C33 106.1 7_575 .
C28 Ru2 C26 36.9 . .
C28 Ru2 C26 67.4 . 7_575
C28 Ru2 C26 67.4 7_575 .
C28 Ru2 C26 36.9 7_575 7_575
C28 Ru2 C28 37.7 7_575 .
C28 Ru2 C30 103.0 . .
C28 Ru2 C30 103.0 7_575 .
C28 Ru2 C32 125.8 7_575 7_575
C28 Ru2 C32 160.1 . 7_575
C28 Ru2 C32 125.8 . .
C28 Ru2 C32 160.1 7_575 .
C28 Ru2 C33 161.0 7_575 .
C28 Ru2 C33 161.0 . .
C30 Ru2 C26 125.6 . 7_575
C30 Ru2 C26 125.6 . .
C30 Ru2 C32 66.0 . 7_575
C30 Ru2 C32 66.0 . .
C30 Ru2 C33 78.6 . .
C31 Ru2 C26 103.8 . .
C31 Ru2 C26 103.8 7_575 7_575
C31 Ru2 C26 159.9 . 7_575
C31 Ru2 C26 159.9 7_575 .
C31 Ru2 C27 162.1 7_575 .
C31 Ru2 C27 127.1 7_575 7_575
C31 Ru2 C27 162.1 . 7_575
C31 Ru2 C27 127.1 . .
C31 Ru2 C28 125.7 . 7_575
C31 Ru2 C28 125.7 7_575 .
C31 Ru2 C28 103.3 . .
C31 Ru2 C28 103.3 7_575 7_575
C31 Ru2 C30 36.9 . .
C31 Ru2 C30 36.8 7_575 .
C31 Ru2 C31 66.3 . 7_575
C31 Ru2 C32 78.2 7_575 .
C31 Ru2 C32 36.3 . .
C31 Ru2 C32 78.2 . 7_575
C31 Ru2 C32 36.3 7_575 7_575
C31 Ru2 C33 66.5 . .
C31 Ru2 C33 66.5 7_575 .
C32 Ru2 C26 162.7 . 7_575
C32 Ru2 C26 104.5 7_575 7_575
C32 Ru2 C26 162.7 7_575 .
C32 Ru2 C26 104.5 . .
C32 Ru2 C32 66.7 7_575 .
C32 Ru2 C33 37.3 7_575 .
C32 Ru2 C33 37.3 . .
Ru1 C1 H1 130.5 . .
C2 C1 Ru1 71.4 . .
C2 C1 H1 119.9 . .
C2 C1 C6 120.3 . .
C6 C1 Ru1 70.9 . .
C6 C1 H1 119.9 . .
Ru1 C2 H2 128.4 . .
C1 C2 Ru1 71.9 . .
C1 C2 H2 119.5 . .
C1 C2 C3 121.0 . .
C3 C2 Ru1 72.4 . .
C3 C2 H2 119.5 . .
C2 C3 Ru1 70.8 . .
C2 C3 C18 121.2 . .
C4 C3 Ru1 70.1 . .
C4 C3 C2 118.5 . .
C4 C3 C18 120.3 . .
C18 C3 Ru1 130.8 . .
Ru1 C4 H4 129.0 . .
C3 C4 Ru1 73.2 . .
C3 C4 H4 119.5 . .
C3 C4 C5 121.0 . .
C5 C4 Ru1 70.7 . .
C5 C4 H4 119.5 . .
Ru1 C5 H5 128.0 . .
C4 C5 Ru1 71.7 . .
C4 C5 H5 120.1 . .
C6 C5 Ru1 72.3 . .
C6 C5 C4 119.9 . .
C6 C5 H5 120.1 . .
C1 C6 Ru1 72.2 . .
C1 C6 C7 120.2 . .
C5 C6 Ru1 70.5 . .
C5 C6 C1 119.4 . .
C5 C6 C7 120.4 . .
C7 C6 Ru1 128.5 . .
C6 C7 C6 108.7 7_575 .
C6 C7 H7A 109.9 7_575 .
C6 C7 H7A 109.9 . .
C6 C7 H7B 109.9 7_575 .
C6 C7 H7B 109.9 . .
H7A C7 H7B 108.3 . .
C9 C8 Ru1 71.0 . .
C9 C8 C13 118.4 . .
C9 C8 C14 120.3 . .
C13 C8 Ru1 70.3 . .
C13 C8 C14 121.2 . .
C14 C8 Ru1 127.7 . .
Ru1 C9 H9 128.4 . .
C8 C9 Ru1 72.0 . .
C8 C9 H9 119.4 . .
C8 C9 C10 121.1 . .
C10 C9 Ru1 72.4 . .
C10 C9 H9 119.4 . .
Ru1 C10 H10 129.6 . .
C9 C10 Ru1 70.7 . .
C9 C10 H10 119.7 . .
C9 C10 C11 120.6 . .
C11 C10 Ru1 72.5 . .
C11 C10 H10 119.7 . .
C10 C11 Ru1 70.6 . .
C10 C11 C15 121.1 . .
C12 C11 Ru1 69.6 . .
C12 C11 C10 117.6 . .
C12 C11 C15 121.2 . .
C15 C11 Ru1 132.8 . .
Ru1 C12 H12 128.5 . .
C11 C12 Ru1 73.6 . .
C11 C12 H12 119.1 . .
C13 C12 Ru1 71.1 . .
C13 C12 C11 121.8 . .
C13 C12 H12 119.1 . .
Ru1 C13 H13 128.2 . .
C8 C13 Ru1 72.4 . .
C8 C13 H13 119.8 . .
C12 C13 Ru1 71.8 . .
C12 C13 C8 120.4 . .
C12 C13 H13 119.8 . .
C8 C14 H14A 109.5 . .
C8 C14 H14B 109.5 . .
C8 C14 H14C 109.5 . .
H14A C14 H14B 109.5 . .
H14A C14 H14C 109.5 . .
H14B C14 H14C 109.5 . .
C11 C15 H15 107.2 . .
C11 C15 C17 108.0 . .
C16 C15 C11 115.3 . .
C16 C15 H15 107.2 . .
C16 C15 C17 111.7 . .
C17 C15 H15 107.2 . .
C15 C16 H16A 109.5 . .
C15 C16 H16B 109.5 . .
C15 C16 H16C 109.5 . .
H16A C16 H16B 109.5 . .
H16A C16 H16C 109.5 . .
H16B C16 H16C 109.5 . .
C15 C17 H17A 109.5 . .
C15 C17 H17B 109.5 . .
C15 C17 H17C 109.5 . .
H17A C17 H17B 109.5 . .
H17A C17 H17C 109.5 . .
H17B C17 H17C 109.5 . .
C3 C18 H18A 110.1 . .
C3 C18 H18B 110.1 . .
C3 C18 C19 107.8 . .
H18A C18 H18B 108.5 . .
C19 C18 H18A 110.1 . .
C19 C18 H18B 110.1 . .
C20 C19 C18 121.6 . .
C20 C19 C24 118.9 . .
C24 C19 C18 119.5 . .
C19 C20 H20 119.7 . .
C19 C20 C21 120.6 . .
C21 C20 H20 119.7 . .
C20 C21 H21 119.8 . .
C22 C21 C20 120.5 . .
C22 C21 H21 119.8 . .
C21 C22 C25 120.0 . .
C23 C22 C21 118.8 . .
C23 C22 C25 121.2 . .
C22 C23 H23 119.3 . .
C22 C23 C24 121.4 . .
C24 C23 H23 119.3 . .
C19 C24 C23 119.8 . .
C19 C24 H24 120.1 . .
C23 C24 H24 120.1 . .
C22 C25 H25A 109.9 . .
C22 C25 H25B 109.9 . .
H25A C25 H25B 108.3 . .
C26 C25 C22 109.1 . .
C26 C25 H25A 109.9 . .
C26 C25 H25B 109.9 . .
C25 C26 Ru2 130.1 . .
C27 C26 Ru2 70.6 . .
C27 C26 C25 121.7 . .
C27 C26 C28 118.4 . .
C28 C26 Ru2 70.7 . .
C28 C26 C25 119.9 . .
Ru2 C27 H27 119.0 . .
C26 C27 Ru2 72.4 . .
C26 C27 H27 119.0 . .
C27 C27 Ru2 71.4 7_575 .
C27 C27 C26 121.1 7_575 .
C27 C27 H27 119.0 7_575 .
Ru2 C28 H28 119.3 . .
C26 C28 Ru2 72.4 . .
C26 C28 C28 120.5 . 7_575
C26 C28 H28 119.3 . .
C28 C28 Ru2 71.1 7_575 .
C28 C28 H28 119.3 7_575 .
H29A C29 H29B 109.5 . .
H29A C29 H29C 109.5 . .
H29B C29 H29C 109.5 . .
C30 C29 H29A 109.5 . .
C30 C29 H29B 109.5 . .
C30 C29 H29C 109.5 . .
C29 C30 Ru2 125.6 . .
C31 C30 Ru2 70.8 7_575 .
C31 C30 Ru2 70.8 . .
C31 C30 C29 120.4 7_575 .
C31 C30 C29 120.4 . .
C31 C30 C31 119.0 7_575 .
Ru2 C31 H31 119.0 . .
C30 C31 Ru2 72.3 . .
C30 C31 H31 119.0 . .
C32 C31 Ru2 72.6 . .
C32 C31 C30 121.2 . .
C32 C31 H31 119.0 . .
Ru2 C32 H32 119.2 . .
C31 C32 Ru2 71.1 . .
C31 C32 H32 119.2 . .
C31 C32 C33 120.6 . .
C33 C32 Ru2 72.4 . .
C33 C32 H32 119.2 . .
C32 C33 Ru2 70.4 7_575 .
C32 C33 Ru2 70.4 . .
C32 C33 C32 117.4 7_575 .
C32 C33 C34 104.1 . .
C32 C33 C34 138.5 7_575 .
C34 C33 Ru2 130.0 . .
C33 C34 H34 106.7 . .
C35 C34 C33 109.4 . .
C35 C34 H34 106.7 . .
C36 C34 C33 108.5 . .
C36 C34 H34 106.7 . .
C36 C34 C35 118.2 . .
C34 C35 H35A 109.5 . .
C34 C35 H35B 109.5 . .
C34 C35 H35C 109.5 . .
H35A C35 H35B 109.5 . .
H35A C35 H35C 109.5 . .
H35B C35 H35C 109.5 . .
C34 C36 H36A 109.5 . .
C34 C36 H36B 109.5 . .
C34 C36 H36C 109.5 . .
H36A C36 H36B 109.5 . .
H36A C36 H36C 109.5 . .
H36B C36 H36C 109.5 . .
O1 S1 C37 102.6 . .
O2 S1 O1 117.6 . .
O2 S1 C37 103.7 . .
O3 S1 O1 113.6 . .
O3 S1 O2 113.6 . .
O3 S1 C37 103.4 . .
F1 C37 S1 111.3 . .
F1 C37 F2 107.8 . .
F2 C37 S1 111.7 . .
F3 C37 S1 111.1 . .
F3 C37 F1 107.0 . .
F3 C37 F2 107.7 . .
O4 S2 O4 115.1 . 7_575
O4 S2 O5 114.3 . .
O4 S2 O5 114.3 7_575 .
O4 S2 C38 103.8 . .
O4 S2 C38 103.8 7_575 .
O5 S2 C38 103.6 . .
F4 C38 S2 109.5 . .
F5 C38 S2 110.5 7_575 .
F5 C38 S2 110.5 . .
F5 C38 F4 108.4 . .
F5 C38 F4 108.4 7_575 .
F5 C38 F5 109.5 . 7_575
O6 S3 C39 112.6 . .
O7 S3 O6 113.7 7_575 .
O7 S3 O6 113.7 . .
O7 S3 O7 115.8 7_575 .
O7 S3 C39 99.6 7_575 .
O7 S3 C39 99.6 . .
F6 C39 S3 112.0 . .
F7 C39 S3 118.2 7_575 .
F7 C39 S3 118.2 . .
F7 C39 F6 97.4 . .
F7 C39 F6 97.4 7_575 .
F7 C39 F7 109.6 . 7_575
O8 S4 O9 108.5 . .
O8 S4 O10 116.1 . .
O8 S4 C40 105.4 . .
O9 S4 C40 105.6 . .
O10 S4 O9 115.5 . .
O10 S4 C40 104.5 . .
F8 C40 S4 108.8 . .
F8 C40 F9 106.0 . .
F9 C40 S4 104.2 . .
F10 C40 S4 113.2 . .
F10 C40 F8 115.3 . .
F10 C40 F9 108.5 . .

loop_
_geom_bond_atom_site_label_1
_geom_bond_atom_site_label_2
_geom_bond_distance
_geom_bond_site_symmetry_2
Ru1 C1 2.2366 .
Ru1 C2 2.2298 .
Ru1 C3 2.2503 .
Ru1 C4 2.2097 .
Ru1 C5 2.1962 .
Ru1 C6 2.2196 .
Ru1 C8 2.2304 .
Ru1 C9 2.2171 .
Ru1 C10 2.2381 .
Ru1 C11 2.2633 .
Ru1 C12 2.2119 .
Ru1 C13 2.2027 .
Ru2 C26 2.2365 7_575
Ru2 C26 2.2365 .
Ru2 C27 2.2124 .
Ru2 C27 2.2124 7_575
Ru2 C28 2.2148 7_575
Ru2 C28 2.2148 .
Ru2 C30 2.2188 .
Ru2 C31 2.1997 7_575
Ru2 C31 2.1997 .
Ru2 C32 2.2196 .
Ru2 C32 2.2195 7_575
Ru2 C33 2.2461 .
C1 H1 0.9500 .
C1 C2 1.4050 .
C1 C6 1.4111 .
C2 H2 0.9500 .
C2 C3 1.4123 .
C3 C4 1.4070 .
C3 C18 1.5085 .
C4 H4 0.9500 .
C4 C5 1.4187 .
C5 H5 0.9500 .
C5 C6 1.4080 .
C6 C7 1.5191 .
C7 H7A 0.9900 .
C7 H7B 0.9900 .
C8 C9 1.4091 .
C8 C13 1.4201 .
C8 C14 1.5007 .
C9 H9 0.9500 .
C9 C10 1.4097 .
C10 H10 0.9500 .
C10 C11 1.4265 .
C11 C12 1.4132 .
C11 C15 1.5008 .
C12 H12 0.9500 .
C12 C13 1.4020 .
C13 H13 0.9500 .
C14 H14A 0.9800 .
C14 H14B 0.9800 .
C14 H14C 0.9800 .
C15 H15 1.0000 .
C15 C16 1.4764 .
C15 C17 1.5208 .
C16 H16A 0.9800 .
C16 H16B 0.9800 .
C16 H16C 0.9800 .
C17 H17A 0.9800 .
C17 H17B 0.9800 .
C17 H17C 0.9800 .
C18 H18A 0.9900 .
C18 H18B 0.9900 .
C18 C19 1.5193 .
C19 C20 1.3731 .
C19 C24 1.3886 .
C20 H20 0.9500 .
C20 C21 1.3952 .
C21 H21 0.9500 .
C21 C22 1.3843 .
C22 C23 1.3593 .
C22 C25 1.5339 .
C23 H23 0.9500 .
C23 C24 1.3963 .
C24 H24 0.9500 .
C25 H25A 0.9900 .
C25 H25B 0.9900 .
C25 C26 1.5058 .
C26 C27 1.4105 .
C26 C28 1.4106 .
C27 C27 1.4086 7_575
C27 H27 1.0000 .
C28 C28 1.4329 7_575
C28 H28 1.0000 .
C29 H29A 0.9800 .
C29 H29B 0.9800 .
C29 H29C 0.9800 .
C29 C30 1.5384 .
C30 C31 1.3967 .
C30 C31 1.3966 7_575
C31 H31 1.0000 .
C31 C32 1.3777 .
C32 H32 1.0000 .
C32 C33 1.4275 .
C33 C34 1.5590 .
C34 H34 1.0000 .
C34 C35 1.4857 .
C34 C36 1.4721 .
C35 H35A 0.9800 .
C35 H35B 0.9800 .
C35 H35C 0.9800 .
C36 H36A 0.9800 .
C36 H36B 0.9800 .
C36 H36C 0.9800 .
S1 O1 1.4319 .
S1 O2 1.4247 .
S1 O3 1.4126 .
S1 C37 1.8187 .
F1 C37 1.3041 .
F2 C37 1.3271 .
F3 C37 1.2959 .
S2 O4 1.4274 7_575
S2 O4 1.4273 .
S2 O5 1.4338 .
S2 C38 1.8346 .
F4 C38 1.3110 .
F5 C38 1.2914 .
S3 O6 1.4694 .
S3 O7 1.3280 7_575
S3 O7 1.3280 .
S3 C39 1.7337 .
F6 C39 1.3638 .
F7 C39 1.2426 .
S4 O8 1.3683 .
S4 O9 1.5190 .
S4 O10 1.4048 .
S4 C40 1.7930 .
F8 C40 1.2735 .
F9 C40 1.4128 .
F10 C40 1.2129 .

loop_
_smtbx_masks_void_nr
_smtbx_masks_void_average_x
_smtbx_masks_void_average_y
_smtbx_masks_void_average_z
_smtbx_masks_void_volume
_smtbx_masks_void_count_electrons
1 0.239 0.250 0.419 431.0 140.3
2 -0.261 0.250 0.081 431.0 141.7
3 -0.239 0.750 0.581 431.0 141.4
4 0.261 0.750 -0.081 431.0 140.0
